data_1570679
loop_
_publ_author_name
'Ort&#xed;n-Rubio, Borja'
'Rostoll-Berenguer, Jaume'
'Vila, Carlos'
'Proserpio, Davide M.'
'Guillerm, Vincent'
'Juanhuix, Judith'
'Imaz, Inhar'
'Maspoch, Daniel'

_publ_section_title
;
 Net-clipping as a top-down approach for the prediction of topologies of
 MOFs built from reduced-symmetry linkers.
;
_journal_issue 45
_journal_name_full 'Chemical science'
_journal_page_first 12984
_journal_page_last 12994
_journal_paper_doi 10.1039/d3sc04406h
_journal_volume 14
_journal_year 2023
_chemical_formula_structural icn26
_chemical_formula_sum 'C12 O'
_space_group_IT_number 229
_space_group_name_Hall '-I 4 2 3'
_space_group_name_H-M_alt 'I m -3 m'
_symmetry_Int_Tables_number 229
_symmetry_space_group_name_H-M 'I m -3 m'
_audit_creation_date 2023-08-20
_audit_creation_method ToposPro
_cell_angle_alpha 90
_cell_angle_beta 90
_cell_angle_gamma 90
_cell_formula_units_Z 2
_cell_length_a 2.18345
_cell_length_b 2.18345
_cell_length_c 2.18345
_cell_volume 10.409
_refine_ls_R_factor_all 0
_cod_data_source_file d3sc04406h1.cif
_cod_data_source_block 26-TOPOS_icn26
_cod_original_cell_volume 10.4095
_cod_database_code 1570679

loop_
_space_group_symop_id
_space_group_symop_operation_xyz
1 x,y,z
2 -x,-y,z
3 x,-y,-z
4 -x,y,-z
5 z,x,y
6 y,z,x
7 -z,-x,y
8 -y,z,-x
9 z,-x,-y
10 -y,-z,x
11 -z,x,-y
12 y,-z,-x
13 -y,-x,-z
14 y,x,-z
15 y,-x,z
16 -y,x,z
17 -x,-z,-y
18 -z,-y,-x
19 x,z,-y
20 -z,y,x
21 x,-z,y
22 z,y,-x
23 -x,z,y
24 z,-y,x
25 -x,-y,-z
26 x,y,-z
27 -x,y,z
28 x,-y,z
29 -z,-x,-y
30 -y,-z,-x
31 z,x,-y
32 y,-z,x
33 -z,x,y
34 y,z,-x
35 z,-x,y
36 -y,z,x
37 y,x,z
38 -y,-x,z
39 -y,x,-z
40 y,-x,-z
41 x,z,y
42 z,y,x
43 -x,-z,y
44 z,-y,-x
45 -x,z,-y
46 -z,-y,x
47 x,-z,-y
48 -z,y,-x
49 1/2+x,1/2+y,1/2+z
50 1/2-x,1/2-y,1/2+z
51 1/2+x,1/2-y,1/2-z
52 1/2-x,1/2+y,1/2-z
53 1/2+z,1/2+x,1/2+y
54 1/2+y,1/2+z,1/2+x
55 1/2-z,1/2-x,1/2+y
56 1/2-y,1/2+z,1/2-x
57 1/2+z,1/2-x,1/2-y
58 1/2-y,1/2-z,1/2+x
59 1/2-z,1/2+x,1/2-y
60 1/2+y,1/2-z,1/2-x
61 1/2-y,1/2-x,1/2-z
62 1/2+y,1/2+x,1/2-z
63 1/2+y,1/2-x,1/2+z
64 1/2-y,1/2+x,1/2+z
65 1/2-x,1/2-z,1/2-y
66 1/2-z,1/2-y,1/2-x
67 1/2+x,1/2+z,1/2-y
68 1/2-z,1/2+y,1/2+x
69 1/2+x,1/2-z,1/2+y
70 1/2+z,1/2+y,1/2-x
71 1/2-x,1/2+z,1/2+y
72 1/2+z,1/2-y,1/2+x
73 1/2-x,1/2-y,1/2-z
74 1/2+x,1/2+y,1/2-z
75 1/2-x,1/2+y,1/2+z
76 1/2+x,1/2-y,1/2+z
77 1/2-z,1/2-x,1/2-y
78 1/2-y,1/2-z,1/2-x
79 1/2+z,1/2+x,1/2-y
80 1/2+y,1/2-z,1/2+x
81 1/2-z,1/2+x,1/2+y
82 1/2+y,1/2+z,1/2-x
83 1/2+z,1/2-x,1/2+y
84 1/2-y,1/2+z,1/2+x
85 1/2+y,1/2+x,1/2+z
86 1/2-y,1/2-x,1/2+z
87 1/2-y,1/2+x,1/2-z
88 1/2+y,1/2-x,1/2-z
89 1/2+x,1/2+z,1/2+y
90 1/2+z,1/2+y,1/2+x
91 1/2-x,1/2-z,1/2+y
92 1/2+z,1/2-y,1/2-x
93 1/2-x,1/2+z,1/2-y
94 1/2-z,1/2-y,1/2+x
95 1/2+x,1/2-z,1/2-y
96 1/2-z,1/2+y,1/2-x

loop_
_atom_site_label
_atom_site_type_symbol
_atom_site_symmetry_multiplicity
_atom_site_fract_x
_atom_site_fract_y
_atom_site_fract_z
_atom_site_occupancy
C1 C 24 0.00000 0.14780 0.50000 1.0000
O1 O 2 0.00000 0.00000 0.00000 1.0000

loop_
_topol_atom.id
_topol_atom.node_id
_topol_atom.atom_label
_topol_atom.element_symbol
1 1 C1 C
2 2 O1 O

loop_
_topol_node.id
_topol_node.label
1 C1
2 O1

loop_
_topol_link.node_id_1
_topol_link.node_id_2
_topol_link.distance
_topol_link.symop_id_1
_topol_link.translation_1_x
_topol_link.translation_1_y
_topol_link.translation_1_z
_topol_link.symop_id_2
_topol_link.translation_2_x
_topol_link.translation_2_y
_topol_link.translation_2_z
_topol_link.type
_topol_link.multiplicity
_topol_link.voronoi_solid_angle
1 2 1.1384 1 0 0 0 1 0 0 1 v 48 0.00
1 1 0.4463 1 0 0 0 66 0 0 0 v 12 0.00
